data_2011812
loop_
_publ_author_name
'Burgess, John'
'Fawcett, John'
'Palma, Vitor'
'Gilani, Syeda R.'

_publ_section_title
;
 Fluoro derivatives of
 bis(salicylideneaminato-<i>N</i>,<i>O</i>)copper(II) and
 -oxovanadium(IV)
;
_journal_issue 3
_journal_name_full 'Acta Crystallographica Section C'
_journal_page_first 277
_journal_page_last 280
_journal_paper_doi 10.1107/S0108270100020059
_journal_volume 57
_journal_year 2001
_chemical_formula_iupac '[V(C14 H9 F3 NO2 )2 O]'
_chemical_formula_moiety 'C28 H18 F6 N2 O5 V'
_chemical_formula_sum 'C28 H18 F6 N2 O5 V'
_chemical_formula_weight 627.38
_chemical_name_systematic
;
  ?
;
_space_group_IT_number 14
_symmetry_cell_setting monoclinic
_symmetry_space_group_name_Hall '-P 2ybc'
_symmetry_space_group_name_H-M 'P 1 21/c 1'
_audit_creation_method SHELXL97
_cell_angle_alpha 90
_cell_angle_beta 94.840(10)
_cell_angle_gamma 90
_cell_formula_units_Z 4
_cell_length_a 27.392(3)
_cell_length_b 10.048(2)
_cell_length_c 9.6540(10)
_cell_measurement_reflns_used 39
_cell_measurement_temperature 190(2)
_cell_measurement_theta_max 12.52
_cell_measurement_theta_min 4.81
_cell_volume 2647.6(7)
_computing_cell_refinement XSCANS
_computing_data_collection 'XSCANS (Fait, 1991)'
_computing_data_reduction XSCANS
_computing_molecular_graphics SHELXL97
_computing_publication_material SHELXL97
_computing_structure_refinement 'SHELXL97 (Sheldrick, 1997)'
_computing_structure_solution 'SHELXS97 (Sheldrick, 1990)'
_diffrn_ambient_temperature 190(2)
_diffrn_measured_fraction_theta_full .961
_diffrn_measured_fraction_theta_max .961
_diffrn_measurement_device_type 'Bruker P4'
_diffrn_measurement_method 'omega scans'
_diffrn_radiation_monochromator graphite
_diffrn_radiation_source 'fine-focus sealed tube'
_diffrn_radiation_type MoK\a
_diffrn_radiation_wavelength .71073
_diffrn_reflns_av_R_equivalents .028
_diffrn_reflns_av_sigmaI/netI .0483
_diffrn_reflns_limit_h_max 31
_diffrn_reflns_limit_h_min -31
_diffrn_reflns_limit_k_max 1
_diffrn_reflns_limit_k_min -11
_diffrn_reflns_limit_l_max 10
_diffrn_reflns_limit_l_min -1
_diffrn_reflns_number 5407
_diffrn_reflns_theta_full 24.00
_diffrn_reflns_theta_max 24.0
_diffrn_reflns_theta_min 2.52
_diffrn_standards_decay_% <1
_diffrn_standards_interval_count 100
_diffrn_standards_number 3
_exptl_absorpt_coefficient_mu .460
_exptl_absorpt_correction_type none
_exptl_crystal_colour orange
_exptl_crystal_density_diffrn 1.574
_exptl_crystal_density_method 'not measured'
_exptl_crystal_description block
_exptl_crystal_F_000 1268
_exptl_crystal_size_max .56
_exptl_crystal_size_mid .28
_exptl_crystal_size_min .22
_refine_diff_density_max .37
_refine_diff_density_min -.34
_refine_ls_extinction_method none
_refine_ls_goodness_of_fit_ref 1.034
_refine_ls_hydrogen_treatment constr
_refine_ls_matrix_type full
_refine_ls_number_parameters 379
_refine_ls_number_reflns 3995
_refine_ls_number_restraints 0
_refine_ls_restrained_S_all 1.034
_refine_ls_R_factor_all .061
_refine_ls_R_factor_gt .042
_refine_ls_shift/su_max <0.001
_refine_ls_shift/su_mean .000
_refine_ls_structure_factor_coef Fsqd
_refine_ls_weighting_details 'calc w = 1/[\s^2^(Fo^2^)+(0.0466P)^2^+1.4703P] where P=(Fo^2^+2Fc^2^)/3'
_refine_ls_weighting_scheme calc
_refine_ls_wR_factor_ref .108
_reflns_number_gt 3138
_reflns_number_total 3996
_reflns_threshold_expression I>2\s(I)
_cod_data_source_file gg1032.cif
_cod_data_source_block V
_cod_depositor_comments
;
The following automatic conversions were performed:
'_symmetry_cell_setting' value 'Monoclinic' changed to 'monoclinic'
according to '/home/saulius/struct/CIF-dictionaries/cif_core.dic'
dictionary named 'cif_core.dic' version 2.4.1 from 2010-06-29.

Automatic conversion script
Id: cif_fix_enum 1527 2010-12-29 10:47:43Z saulius 

The following automatic conversions were performed:

'_symmetry_cell_setting' value 'Monoclinic' changed to 'monoclinic'
according to /home/saulius/struct/CIF-dictionaries/cif_core.dic
dictionary named 'cif_core.dic' version 2.4.1 from 2010-06-29.

Automatic conversion script
Id: cif_fix_values 1715 2011-07-08 13:25:40Z adriana 
;
_cod_original_sg_symbol_H-M 'P 21/c'
_cod_database_code 2011812
_cod_database_fobs_code 2011812

loop_
_symmetry_equiv_pos_as_xyz
'x, y, z'
'-x, y+1/2, -z+1/2'
'-x, -y, -z'
'x, -y-1/2, z-1/2'

loop_
_atom_site_label
_atom_site_fract_x
_atom_site_fract_y
_atom_site_fract_z
_atom_site_U_iso_or_equiv
_atom_site_adp_type
_atom_site_calc_flag
_atom_site_refinement_flags
_atom_site_occupancy
_atom_site_disorder_assembly
_atom_site_disorder_group
_atom_site_type_symbol
V1 .242777(17) .37345(5) .35089(5) .02800(16) Uani d . 1 . . V
O3 .23278(8) .4155(2) .1924(2) .0401(5) Uani d . 1 . . O
O1 .19193(7) .42688(19) .4617(2) .0359(5) Uani d . 1 . . O
O2 .48046(7) .5916(2) .3351(3) .0457(6) Uani d . 1 . . O
N1 .28262(8) .5400(2) .4313(2) .0272(6) Uani d . 1 . . N
C1 .20601(11) .7516(3) .6311(3) .0359(7) Uani d . 1 . . C
H1A .2297 .8166 .6511 .043 Uiso calc R 1 . . H
C2 .16018(12) .7683(3) .6755(4) .0429(8) Uani d . 1 . . C
H2A .1527 .8437 .7256 .051 Uiso calc R 1 . . H
C3 .12500(12) .6702(3) .6444(4) .0431(8) Uani d . 1 . . C
H3B .0937 .6810 .6733 .052 Uiso calc R 1 . . H
C4 .13569(11) .5577(3) .5718(3) .0357(7) Uani d . 1 . . C
H4A .1116 .4937 .5524 .043 Uiso calc R 1 . . H
C5 .18248(10) .5381(3) .5265(3) .0290(7) Uani d . 1 . . C
C6 .21778(10) .6387(3) .5560(3) .0275(6) Uani d . 1 . . C
C7 .26649(10) .6288(3) .5133(3) .0289(7) Uani d . 1 . . C
H7A .2888 .6927 .5481 .035 Uiso calc R 1 . . H
C8 .33364(10) .5504(3) .4067(3) .0271(7) Uani d . 1 . . C
C9 .34750(11) .5533(3) .2731(3) .0343(7) Uani d . 1 . . C
H9A .3240 .5448 .1982 .041 Uiso calc R 1 . . H
C10 .39641(11) .5690(3) .2503(3) .0401(8) Uani d . 1 . . C
H10A .4061 .5729 .1603 .048 Uiso calc R 1 . . H
C11 .43039(10) .5786(3) .3631(3) .0336(7) Uani d . 1 . . C
C12 .41766(11) .5694(3) .4954(3) .0366(8) Uani d . 1 . . C
H12A .4415 .5723 .5698 .044 Uiso calc R 1 . . H
C13 .36895(11) .5557(3) .5183(3) .0351(7) Uani d . 1 . . C
H13A .3597 .5500 .6086 .042 Uiso calc R 1 . . H
C14 .50091(11) .7098(4) .3568(4) .0460(9) Uani d . 1 . . C
F1 .50558(9) .7444(3) .4880(3) .0880(9) Uani d . 1 . . F
F2 .47591(8) .8061(2) .2910(3) .0795(8) Uani d . 1 . . F
F3 .54492(7) .7084(3) .3128(3) .0721(7) Uani d . 1 . . F
O1A .30372(7) .28880(19) .3958(3) .0424(6) Uani d . 1 . . O
O2A .00732(7) .1315(2) .3282(2) .0452(6) Uani d . 1 . . O
N1A .21137(8) .1805(2) .3503(2) .0286(6) Uani d . 1 . . N
C1A .30864(11) -.0715(3) .3644(3) .0318(7) Uani d . 1 . . C
H1AA .2879 -.1446 .3519 .038 Uiso calc R 1 . . H
C2A .35828(11) -.0913(3) .3790(3) .0356(7) Uani d . 1 . . C
H2AA .3712 -.1769 .3771 .043 Uiso calc R 1 . . H
C3A .38914(11) .0183(3) .3967(3) .0357(7) Uani d . 1 . . C
H3AA .4229 .0055 .4055 .043 Uiso calc R 1 . . H
C4A .37078(11) .1444(3) .4012(3) .0376(8) Uani d . 1 . . C
H4AA .3921 .2163 .4131 .045 Uiso calc R 1 . . H
C5A .31979(11) .1667(3) .3881(3) .0327(7) Uani d . 1 . . C
C6A .28835(10) .0566(3) .3680(3) .0284(7) Uani d . 1 . . C
C7A .23610(11) .0702(3) .3559(3) .0296(7) Uani d . 1 . . C
H7AA .2180 -.0082 .3515 .036 Uiso calc R 1 . . H
C8A .15896(10) .1670(3) .3452(3) .0287(7) Uani d . 1 . . C
C9A .13016(11) .2461(3) .2540(3) .0365(7) Uani d . 1 . . C
H9AA .1447 .3072 .1980 .044 Uiso calc R 1 . . H
C10A .07986(11) .2345(3) .2460(3) .0397(8) Uani d . 1 . . C
H10B .0602 .2881 .1857 .048 Uiso calc R 1 . . H
C11A .05929(10) .1427(3) .3282(3) .0356(7) Uani d . 1 . . C
C12A .08689(11) .0632(3) .4204(3) .0380(8) Uani d . 1 . . C
H12B .0721 .0019 .4756 .046 Uiso calc R 1 . . H
C13A .13730(11) .0767(3) .4291(3) .0337(7) Uani d . 1 . . C
H13B .1567 .0248 .4916 .040 Uiso calc R 1 . . H
C14A -.01696(12) .0865(4) .2138(4) .0491(9) Uani d . 1 . . C
F1A -.01826(10) .1692(4) .1105(3) .1131(12) Uani d . 1 . . F
F2A .00147(8) -.0241(3) .1692(3) .1000(11) Uani d . 1 . . F
F3A -.06253(6) .0622(2) .2406(2) .0602(6) Uani d . 1 . . F

loop_
_atom_site_aniso_label
_atom_site_aniso_U_11
_atom_site_aniso_U_22
_atom_site_aniso_U_33
_atom_site_aniso_U_12
_atom_site_aniso_U_13
_atom_site_aniso_U_23
V1 .0296(3) .0194(3) .0338(3) -.0010(2) -.0039(2) -.0010(2)
O3 .0471(13) .0334(12) .0384(13) -.0092(10) -.0054(10) .0008(10)
O1 .0326(11) .0249(11) .0503(14) -.0043(9) .0048(10) -.0057(10)
O2 .0263(11) .0480(14) .0630(16) .0065(10) .0051(10) -.0079(12)
N1 .0278(12) .0208(12) .0324(14) -.0005(10) -.0023(10) .0005(11)
C1 .0378(17) .0281(17) .0409(19) .0002(13) -.0012(14) -.0035(15)
C2 .047(2) .0326(18) .049(2) .0078(15) .0061(16) -.0082(16)
C3 .0363(17) .0389(19) .055(2) .0071(15) .0097(16) .0013(17)
C4 .0327(16) .0311(17) .043(2) -.0035(13) .0030(14) .0041(15)
C5 .0297(15) .0263(16) .0302(17) .0017(12) -.0031(12) .0032(13)
C6 .0326(15) .0229(15) .0261(16) -.0005(12) -.0027(12) .0010(13)
C7 .0341(15) .0206(14) .0309(17) -.0035(13) -.0031(13) .0012(14)
C8 .0329(15) .0179(14) .0298(18) -.0018(12) -.0011(13) -.0021(13)
C9 .0324(16) .0364(18) .0328(19) -.0010(14) -.0056(13) -.0045(15)
C10 .0407(18) .048(2) .0330(19) .0002(16) .0078(14) -.0084(16)
C11 .0261(15) .0316(16) .043(2) .0070(13) .0004(14) -.0037(15)
C12 .0312(16) .0396(18) .037(2) .0011(14) -.0096(14) .0023(15)
C13 .0365(17) .0372(18) .0310(18) -.0003(14) .0001(14) .0029(15)
C14 .0317(18) .057(2) .050(2) .0021(17) .0078(16) .0073(19)
F1 .0890(18) .119(2) .0569(15) -.0580(17) .0132(13) -.0208(15)
F2 .0541(13) .0643(15) .121(2) .0095(12) .0106(13) .0380(15)
F3 .0348(11) .0877(17) .0963(18) -.0021(11) .0205(11) .0069(15)
O1A .0301(11) .0211(11) .0738(17) .0003(9) -.0093(11) -.0048(11)
O2A .0295(11) .0583(15) .0485(15) .0006(11) .0060(10) -.0112(13)
N1A .0310(13) .0239(13) .0298(14) -.0029(11) -.0040(10) .0002(11)
C1A .0414(17) .0246(15) .0291(17) -.0001(13) .0008(13) .0024(13)
C2A .0490(19) .0250(16) .0324(18) .0093(14) .0017(14) .0024(14)
C3A .0376(17) .0336(17) .0352(18) .0077(14) -.0013(14) .0033(15)
C4A .0323(16) .0319(17) .047(2) -.0006(14) -.0050(14) .0005(15)
C5A .0379(17) .0220(16) .0369(18) .0010(13) -.0047(14) -.0010(14)
C6A .0330(15) .0230(15) .0285(17) .0014(13) -.0015(12) -.0001(13)
C7A .0403(17) .0223(15) .0255(17) -.0051(14) -.0010(13) -.0011(13)
C8A .0307(15) .0234(15) .0309(17) -.0023(12) -.0038(13) -.0066(13)
C9A .0346(17) .0296(17) .0443(19) -.0050(13) -.0025(14) .0040(15)
C10A .0349(17) .0341(17) .048(2) .0022(14) -.0067(15) .0025(16)
C11A .0299(15) .0391(18) .0378(19) -.0022(14) .0029(14) -.0078(16)
C12A .0413(18) .0390(18) .0344(19) -.0047(15) .0060(14) .0021(15)
C13A .0396(17) .0328(16) .0280(17) .0003(14) -.0015(13) -.0013(14)
C14A .0356(19) .054(2) .058(3) -.0079(17) .0070(17) -.003(2)
F1A .0808(19) .167(3) .085(2) -.061(2) -.0303(15) .049(2)
F2A .0482(13) .108(2) .145(3) -.0075(14) .0133(15) -.082(2)
F3A .0298(10) .0668(14) .0841(16) -.0058(10) .0048(10) -.0090(12)

loop_
_atom_type_symbol
_atom_type_description
_atom_type_scat_dispersion_real
_atom_type_scat_dispersion_imag
_atom_type_scat_source
C C .0033 .0016 'International Tables Vol C Tables 4.2.6.8 and 6.1.1.4'
H H .0000 .0000 'International Tables Vol C Tables 4.2.6.8 and 6.1.1.4'
N N .0061 .0033 'International Tables Vol C Tables 4.2.6.8 and 6.1.1.4'
O O .0106 .0060 'International Tables Vol C Tables 4.2.6.8 and 6.1.1.4'
F F .0171 .0103 'International Tables Vol C Tables 4.2.6.8 and 6.1.1.4'
V V .3005 .5294 'International Tables Vol C Tables 4.2.6.8 and 6.1.1.4'

loop_
_geom_angle_atom_site_label_1
_geom_angle_atom_site_label_2
_geom_angle_atom_site_label_3
_geom_angle
O3 V1 O1A 114.69(11)
O3 V1 O1 113.04(11)
O1A V1 O1 132.17(10)
O3 V1 N1 100.66(10)
O1A V1 N1 81.55(9)
O1 V1 N1 87.12(9)
O3 V1 N1A 101.76(10)
O1A V1 N1A 86.53(9)
O1 V1 N1A 86.77(9)
N1 V1 N1A 157.40(9)
C5 O1 V1 133.51(18)
C14 O2 C11 117.0(2)
C7 N1 C8 115.9(2)
C7 N1 V1 125.36(19)
C8 N1 V1 118.39(17)
C2 C1 C6 121.2(3)
C1 C2 C3 118.7(3)
C4 C3 C2 121.2(3)
C3 C4 C5 120.9(3)
O1 C5 C4 119.2(3)
O1 C5 C6 123.0(3)
C4 C5 C6 117.7(3)
C1 C6 C5 120.1(3)
C1 C6 C7 117.8(3)
C5 C6 C7 122.1(3)
N1 C7 C6 126.7(3)
C9 C8 C13 119.9(3)
C9 C8 N1 120.3(3)
C13 C8 N1 119.8(3)
C8 C9 C10 119.9(3)
C11 C10 C9 118.8(3)
C12 C11 C10 122.1(3)
C12 C11 O2 120.8(3)
C10 C11 O2 117.0(3)
C11 C12 C13 119.2(3)
C12 C13 C8 120.0(3)
F1 C14 F3 107.4(3)
F1 C14 F2 106.0(3)
F3 C14 F2 107.8(3)
F1 C14 O2 113.4(3)
F3 C14 O2 109.1(3)
F2 C14 O2 112.8(3)
C5A O1A V1 134.73(19)
C14A O2A C11A 117.3(3)
C7A N1A C8A 115.9(2)
C7A N1A V1 124.78(19)
C8A N1A V1 119.29(18)
C2A C1A C6A 121.5(3)
C1A C2A C3A 119.1(3)
C4A C3A C2A 121.2(3)
C3A C4A C5A 120.6(3)
O1A C5A C6A 122.7(3)
O1A C5A C4A 118.7(3)
C6A C5A C4A 118.6(3)
C1A C6A C5A 119.1(3)
C1A C6A C7A 118.7(3)
C5A C6A C7A 122.2(3)
N1A C7A C6A 126.8(3)
C13A C8A C9A 120.0(3)
C13A C8A N1A 121.2(3)
C9A C8A N1A 118.8(3)
C10A C9A C8A 120.1(3)
C11A C10A C9A 118.9(3)
C10A C11A C12A 122.4(3)
C10A C11A O2A 120.8(3)
C12A C11A O2A 116.6(3)
C11A C12A C13A 118.3(3)
C8A C13A C12A 120.3(3)
F1A C14A F2A 106.1(4)
F1A C14A F3A 107.7(3)
F2A C14A F3A 107.8(3)
F1A C14A O2A 113.8(3)
F2A C14A O2A 112.6(3)
F3A C14A O2A 108.6(3)

loop_
_geom_bond_atom_site_label_1
_geom_bond_atom_site_label_2
_geom_bond_site_symmetry_2
_geom_bond_distance
_geom_bond_publ_flag
V1 O3 . 1.589(2) ?
V1 O1A . 1.891(2) ?
V1 O1 . 1.904(2) ?
V1 N1 . 2.110(2) ?
V1 N1A . 2.121(2) ?
O1 C5 . 1.317(3) ?
O2 C14 . 1.322(4) ?
O2 C11 . 1.426(3) ?
N1 C7 . 1.295(4) ?
N1 C8 . 1.441(3) ?
C1 C2 . 1.371(4) ?
C1 C6 . 1.399(4) ?
C2 C3 . 1.394(5) ?
C3 C4 . 1.374(5) ?
C4 C5 . 1.403(4) ?
C5 C6 . 1.411(4) ?
C6 C7 . 1.433(4) ?
C8 C9 . 1.374(4) ?
C8 C13 . 1.387(4) ?
C9 C10 . 1.385(4) ?
C10 C11 . 1.375(4) ?
C11 C12 . 1.355(4) ?
C12 C13 . 1.378(4) ?
C14 F1 . 1.310(4) ?
C14 F3 . 1.312(4) ?
C14 F2 . 1.317(4) ?
O1A C5A . 1.308(3) ?
O2A C14A . 1.320(4) ?
O2A C11A . 1.428(3) ?
N1A C7A . 1.297(4) ?
N1A C8A . 1.439(4) ?
C1A C2A . 1.370(4) ?
C1A C6A . 1.404(4) ?
C2A C3A . 1.390(4) ?
C3A C4A . 1.366(4) ?
C4A C5A . 1.409(4) ?
C5A C6A . 1.405(4) ?
C6A C7A . 1.433(4) ?
C8A C13A . 1.383(4) ?
C8A C9A . 1.383(4) ?
C9A C10A . 1.378(4) ?
C10A C11A . 1.368(4) ?
C11A C12A . 1.374(4) ?
C12A C13A . 1.383(4) ?
C14A F1A . 1.297(5) ?
C14A F2A . 1.308(4) ?
C14A F3A . 1.319(4) ?
